data_7200939
loop_
_publ_author_name
'Baudron, St\'ephane A.'
'Salazar-Mendoza, Domingo'
'Hosseini, Mir Wais'

_publ_section_title
;
 Combination of primary amide and dipyrrin for the elaboration of
 extended architectures built upon both coordination and hydrogen
 bonding
;
_journal_issue 7
_journal_name_full CrystEngComm
_journal_page_first 1245
_journal_paper_doi 10.1039/b901167f
_journal_volume 11
_journal_year 2009
_chemical_formula_moiety 'C32 H26 Co N5 O3, 1.5(C3 H6 O)'
_chemical_formula_sum 'C36.5 H35 Co N5 O4.5'
_chemical_formula_weight 674.62
_chemical_name_systematic
;
?
;
_space_group_IT_number 60
_symmetry_cell_setting orthorhombic
_symmetry_space_group_name_Hall '-P 2n 2ab'
_symmetry_space_group_name_H-M 'P b c n'
_atom_sites_solution_hydrogens geom
_atom_sites_solution_primary direct
_atom_sites_solution_secondary difmap
_audit_creation_method SHELXL-97
_cell_angle_alpha 90.00
_cell_angle_beta 90.00
_cell_angle_gamma 90.00
_cell_formula_units_Z 8
_cell_length_a 23.4552(4)
_cell_length_b 17.1577(3)
_cell_length_c 17.1153(3)
_cell_measurement_reflns_used 9428
_cell_measurement_temperature 173(2)
_cell_measurement_theta_max 26.21
_cell_measurement_theta_min 2.37
_cell_volume 6887.8(2)
_computing_cell_refinement 'Bruker SAINT'
_computing_data_collection 'Bruker APEX2'
_computing_data_reduction 'Bruker SAINT'
_computing_molecular_graphics 'Bruker SHELXTL'
_computing_publication_material 'Bruker SHELXTL'
_computing_structure_refinement 'SHELXL-97 (Sheldrick, 2008)'
_computing_structure_solution 'SHELXS-97 (Sheldrick, 2008)'
_diffrn_ambient_temperature 173(2)
_diffrn_measured_fraction_theta_full 0.998
_diffrn_measured_fraction_theta_max 0.998
_diffrn_measurement_device_type 'Bruker APEX-II CCD'
_diffrn_measurement_method '\f and \w scans'
_diffrn_radiation_monochromator graphite
_diffrn_radiation_source 'fine-focus sealed tube'
_diffrn_radiation_type MoK\a
_diffrn_radiation_wavelength 0.71073
_diffrn_reflns_av_R_equivalents 0.0622
_diffrn_reflns_av_sigmaI/netI 0.0404
_diffrn_reflns_limit_h_max 30
_diffrn_reflns_limit_h_min -30
_diffrn_reflns_limit_k_max 22
_diffrn_reflns_limit_k_min -22
_diffrn_reflns_limit_l_max 21
_diffrn_reflns_limit_l_min -22
_diffrn_reflns_number 70305
_diffrn_reflns_theta_full 27.55
_diffrn_reflns_theta_max 27.55
_diffrn_reflns_theta_min 1.47
_exptl_absorpt_coefficient_mu 0.545
_exptl_absorpt_correction_T_max 0.9785
_exptl_absorpt_correction_T_min 0.9424
_exptl_absorpt_correction_type multi-scan
_exptl_absorpt_process_details sadabs
_exptl_crystal_colour red
_exptl_crystal_density_diffrn 1.301
_exptl_crystal_density_meas ?
_exptl_crystal_density_method .
_exptl_crystal_description rod
_exptl_crystal_F_000 2816
_exptl_crystal_size_max 0.11
_exptl_crystal_size_mid 0.07
_exptl_crystal_size_min 0.04
_refine_diff_density_max 1.381
_refine_diff_density_min -0.556
_refine_diff_density_rms 0.174
_refine_ls_extinction_method none
_refine_ls_goodness_of_fit_ref 1.091
_refine_ls_hydrogen_treatment constr
_refine_ls_matrix_type full
_refine_ls_number_parameters 403
_refine_ls_number_reflns 7937
_refine_ls_number_restraints 4
_refine_ls_restrained_S_all 1.096
_refine_ls_R_factor_all 0.0895
_refine_ls_R_factor_gt 0.0611
_refine_ls_shift/su_max 0.001
_refine_ls_shift/su_mean 0.000
_refine_ls_structure_factor_coef Fsqd
_refine_ls_weighting_details 'calc w=1/[\s^2^(Fo^2^)+(0.1066P)^2^+7.7569P] where P=(Fo^2^+2Fc^2^)/3'
_refine_ls_weighting_scheme calc
_refine_ls_wR_factor_gt 0.1743
_refine_ls_wR_factor_ref 0.1986
_reflns_number_gt 5846
_reflns_number_total 7937
_reflns_threshold_expression >2sigma(I)
_cod_data_source_file b901167f.txt
_cod_data_source_block 7(acetone)
_cod_depositor_comments
;
The following automatic conversions were performed:
'_symmetry_cell_setting' value 'Orthorhombic' changed to 'orthorhombic'
according to '/home/saulius/struct/CIF-dictionaries/cif_core.dic'
dictionary named 'cif_core.dic' version 2.4.1 from 2010-06-29.

Automatic conversion script
Id: cif_fix_enum 1527 2010-12-29 10:47:43Z saulius 

2018-06-25
Z value and formula fixed to values more according to usual
chemical conventions.                 miguel
;
_cod_original_formula_sum 'C73 H70 Co2 N10 O9'
_cod_original_formula_weight 1349.25
_cod_original_formula_moiety '2(C32 H26 Co N5 O3), 3(C3 H6 O)'
_cod_original_formula_units_Z 4
_cod_original_sg_symbol_Hall '-P 2n 2ab '
_cod_original_sg_symbol_H-M 'Pbcn '
_cod_database_code 7200939

loop_
_symmetry_equiv_pos_as_xyz
'x, y, z'
'-x+1/2, -y+1/2, z+1/2'
'-x, y, -z+1/2'
'x+1/2, -y+1/2, -z'
'-x, -y, -z'
'x-1/2, y-1/2, -z-1/2'
'x, -y, z-1/2'
'-x-1/2, y-1/2, z'

loop_
_atom_site_label
_atom_site_type_symbol
_atom_site_fract_x
_atom_site_fract_y
_atom_site_fract_z
_atom_site_U_iso_or_equiv
_atom_site_adp_type
_atom_site_occupancy
_atom_site_symmetry_multiplicity
_atom_site_calc_flag
_atom_site_refinement_flags
_atom_site_disorder_assembly
_atom_site_disorder_group
C1 C 0.20176(15) 0.0645(2) 0.8259(2) 0.0327(8) Uani 1 1 d . . .
H1 H 0.1777 0.0230 0.8143 0.039 Uiso 1 1 calc R . .
C2 C 0.24659(16) 0.0613(2) 0.8801(2) 0.0396(9) Uani 1 1 d . . .
H2 H 0.2576 0.0184 0.9098 0.047 Uiso 1 1 calc R . .
C3 C 0.27105(16) 0.1341(2) 0.8805(2) 0.0373(8) Uani 1 1 d . . .
H3 H 0.3014 0.1501 0.9116 0.045 Uiso 1 1 calc R . .
C4 C 0.24178(14) 0.1801(2) 0.82531(18) 0.0289(7) Uani 1 1 d . . .
C5 C 0.25772(15) 0.2534(2) 0.79634(19) 0.0297(7) Uani 1 1 d . . .
C6 C 0.23608(15) 0.2852(2) 0.72746(19) 0.0312(8) Uani 1 1 d . . .
C7 C 0.25579(17) 0.3511(2) 0.6845(2) 0.0400(9) Uani 1 1 d . . .
H7 H 0.2820 0.3880 0.7015 0.048 Uiso 1 1 calc R . .
C8 C 0.22885(18) 0.3497(2) 0.6136(2) 0.0434(10) Uani 1 1 d . . .
H8 H 0.2337 0.3850 0.5728 0.052 Uiso 1 1 calc R . .
C9 C 0.19234(15) 0.2845(2) 0.6143(2) 0.0334(8) Uani 1 1 d . . .
H9 H 0.1691 0.2701 0.5727 0.040 Uiso 1 1 calc R . .
C10 C 0.30483(15) 0.2945(2) 0.83777(19) 0.0303(7) Uani 1 1 d . . .
C11 C 0.29983(15) 0.3127(2) 0.9170(2) 0.0326(8) Uani 1 1 d . . .
H11 H 0.2668 0.2995 0.9439 0.039 Uiso 1 1 calc R . .
C12 C 0.34402(14) 0.3506(2) 0.95617(19) 0.0288(7) Uani 1 1 d . . .
H12 H 0.3406 0.3615 1.0092 0.035 Uiso 1 1 calc R . .
C13 C 0.39298(14) 0.37214(18) 0.91633(18) 0.0251(6) Uani 1 1 d . . .
C14 C 0.39811(15) 0.3524(2) 0.83792(19) 0.0314(7) Uani 1 1 d . . .
H14 H 0.4312 0.3658 0.8111 0.038 Uiso 1 1 calc R . .
C15 C 0.35512(16) 0.3132(2) 0.7988(2) 0.0337(8) Uani 1 1 d . . .
H15 H 0.3598 0.2995 0.7466 0.040 Uiso 1 1 calc R . .
C16 C 0.43927(13) 0.42095(18) 0.95206(18) 0.0226(6) Uani 1 1 d . . .
C17 C 0.14579(13) 0.02902(19) 0.63257(18) 0.0238(6) Uani 1 1 d . . .
C18 C 0.16769(15) -0.0151(2) 0.56998(19) 0.0304(7) Uani 1 1 d . . .
H18 H 0.1989 0.0038 0.5423 0.037 Uiso 1 1 calc R . .
C19 C 0.14428(16) -0.0851(2) 0.5488(2) 0.0381(9) Uani 1 1 d . . .
H19 H 0.1591 -0.1120 0.5062 0.046 Uiso 1 1 calc R . .
C20 C 0.09833(17) -0.1166(2) 0.5903(2) 0.0388(9) Uani 1 1 d . . .
H20 H 0.0822 -0.1639 0.5753 0.047 Uiso 1 1 calc R . .
C21 C 0.07772(15) -0.0770(2) 0.6528(2) 0.0317(8) Uani 1 1 d . . .
H21 H 0.0480 -0.0985 0.6815 0.038 Uiso 1 1 calc R . .
C22 C 0.10004(13) -0.00401(19) 0.67572(18) 0.0249(6) Uani 1 1 d . . .
C23 C 0.07557(13) 0.03379(19) 0.74292(19) 0.0257(7) Uani 1 1 d . . .
H23 H 0.0481 0.0063 0.7708 0.031 Uiso 1 1 calc R . .
C24 C 0.06162(16) 0.1321(2) 0.8402(2) 0.0331(8) Uani 1 1 d . . .
H24A H 0.0621 0.0925 0.8806 0.040 Uiso 1 1 calc R . .
H24B H 0.0224 0.1468 0.8303 0.040 Uiso 1 1 calc R . .
C25 C 0.09617(17) 0.2032(2) 0.8662(2) 0.0344(8) Uani 1 1 d . . .
H25A H 0.0740 0.2366 0.9005 0.041 Uiso 1 1 calc R . .
H25B H 0.1309 0.1877 0.8927 0.041 Uiso 1 1 calc R . .
C26 C 0.08280(17) 0.3060(2) 0.7749(2) 0.0367(8) Uani 1 1 d . . .
H26 H 0.0704 0.3374 0.8157 0.044 Uiso 1 1 calc R . .
C27 C 0.07173(18) 0.3318(2) 0.6959(2) 0.0399(9) Uani 1 1 d . . .
C28 C 0.0548(2) 0.4086(3) 0.6819(3) 0.0616(13) Uani 1 1 d . . .
H28 H 0.0572 0.4450 0.7221 0.074 Uiso 1 1 calc R . .
C29 C 0.0347(3) 0.4315(3) 0.6100(3) 0.0757(17) Uani 1 1 d . . .
H29 H 0.0242 0.4830 0.6009 0.091 Uiso 1 1 calc R . .
C30 C 0.0305(3) 0.3759(3) 0.5513(3) 0.0693(15) Uani 1 1 d . . .
H30 H 0.0164 0.3906 0.5027 0.083 Uiso 1 1 calc R . .
C31 C 0.04666(19) 0.2997(3) 0.5628(3) 0.0484(10) Uani 1 1 d . . .
H31 H 0.0427 0.2638 0.5224 0.058 Uiso 1 1 calc R . .
C32 C 0.06910(15) 0.2756(2) 0.6352(2) 0.0330(8) Uani 1 1 d . . .
N1 N 0.19817(12) 0.13525(17) 0.79285(15) 0.0261(6) Uani 1 1 d . . .
N2 N 0.19517(12) 0.24624(17) 0.68157(16) 0.0285(6) Uani 1 1 d . . .
N3 N 0.45259(11) 0.41087(16) 1.02640(15) 0.0255(6) Uani 1 1 d . . .
H3A H 0.4790 0.4386 1.0474 0.031 Uiso 1 1 calc R . .
H3B H 0.4348 0.3766 1.0538 0.031 Uiso 1 1 calc R . .
N4 N 0.08841(11) 0.10169(16) 0.76743(15) 0.0246(6) Uani 1 1 d . . .
N5 N 0.10872(12) 0.24231(17) 0.79198(16) 0.0297(6) Uani 1 1 d . . .
O1 O 0.46383(10) 0.46972(13) 0.91056(13) 0.0278(5) Uani 1 1 d . . .
O2 O 0.16831(9) 0.09778(13) 0.64545(12) 0.0264(5) Uani 1 1 d . . .
O3 O 0.08589(9) 0.20287(13) 0.64385(13) 0.0275(5) Uani 1 1 d . . .
Co1 Co 0.141627(18) 0.17058(2) 0.71998(2) 0.02277(15) Uani 1 1 d . . .
C33 C 0.6770(6) 0.0725(10) 0.8230(8) 0.215(4) Uani 1 1 d . . .
H33A H 0.6577 0.0644 0.7742 0.322 Uiso 1 1 calc R . .
H33B H 0.6787 0.0242 0.8512 0.322 Uiso 1 1 calc R . .
H33C H 0.7150 0.0909 0.8132 0.322 Uiso 1 1 calc R . .
C34 C 0.6465(8) 0.1293(12) 0.8684(9) 0.215(4) Uani 1 1 d D . .
C35 C 0.6719(6) 0.1475(10) 0.9402(8) 0.215(4) Uani 1 1 d D . .
H35A H 0.6493 0.1859 0.9668 0.322 Uiso 1 1 calc R . .
H35B H 0.7095 0.1678 0.9314 0.322 Uiso 1 1 calc R . .
H35C H 0.6743 0.1013 0.9717 0.322 Uiso 1 1 calc R . .
O4 O 0.5972(7) 0.1465(12) 0.8746(16) 0.481(16) Uani 1 1 d . . .
C36 C 0.5000 0.1774(16) 0.7500 0.405(11) Uani 1 2 d SD . .
C37 C 0.4651(9) 0.1291(13) 0.8044(13) 0.405(11) Uani 1 1 d D . .
H37A H 0.4437 0.1626 0.8384 0.607 Uiso 1 1 calc R . .
H37B H 0.4898 0.0966 0.8350 0.607 Uiso 1 1 calc R . .
H37C H 0.4394 0.0971 0.7748 0.607 Uiso 1 1 calc R . .
O5 O 0.5000 0.2517(15) 0.7500 0.405(11) Uani 1 2 d SD . .

loop_
_atom_site_aniso_label
_atom_site_aniso_U_11
_atom_site_aniso_U_22
_atom_site_aniso_U_33
_atom_site_aniso_U_23
_atom_site_aniso_U_13
_atom_site_aniso_U_12
C1 0.0366(18) 0.0346(19) 0.0269(17) 0.0043(14) -0.0033(14) -0.0075(15)
C2 0.043(2) 0.043(2) 0.0331(19) 0.0112(17) -0.0081(16) -0.0057(17)
C3 0.040(2) 0.049(2) 0.0231(17) 0.0045(16) -0.0085(14) -0.0117(17)
C4 0.0299(17) 0.0377(19) 0.0190(15) 0.0001(13) -0.0020(13) -0.0095(14)
C5 0.0324(18) 0.0369(18) 0.0197(16) -0.0025(13) -0.0010(13) -0.0108(14)
C6 0.0354(18) 0.0350(19) 0.0232(16) 0.0015(14) -0.0037(13) -0.0125(15)
C7 0.045(2) 0.042(2) 0.0329(19) 0.0086(16) -0.0095(16) -0.0227(17)
C8 0.046(2) 0.050(2) 0.033(2) 0.0148(18) -0.0091(17) -0.0246(19)
C9 0.0360(18) 0.041(2) 0.0233(16) 0.0067(15) -0.0047(14) -0.0134(15)
C10 0.0329(17) 0.0345(18) 0.0234(16) 0.0000(14) -0.0059(13) -0.0103(14)
C11 0.0309(17) 0.044(2) 0.0229(17) -0.0020(14) 0.0029(13) -0.0105(15)
C12 0.0317(17) 0.0356(18) 0.0190(15) -0.0045(13) -0.0004(13) -0.0064(14)
C13 0.0289(16) 0.0253(15) 0.0211(15) -0.0012(12) -0.0022(12) -0.0034(13)
C14 0.0296(17) 0.0421(19) 0.0224(16) -0.0006(14) 0.0028(13) -0.0138(15)
C15 0.042(2) 0.042(2) 0.0166(15) -0.0026(14) -0.0004(14) -0.0148(16)
C16 0.0203(14) 0.0258(15) 0.0218(15) -0.0014(12) -0.0009(11) 0.0001(12)
C17 0.0231(15) 0.0283(16) 0.0201(15) 0.0006(12) -0.0051(12) 0.0010(12)
C18 0.0316(17) 0.0350(18) 0.0247(17) -0.0022(14) -0.0059(13) 0.0085(14)
C19 0.044(2) 0.038(2) 0.0325(19) -0.0095(16) -0.0095(16) 0.0096(16)
C20 0.048(2) 0.0308(18) 0.038(2) -0.0049(16) -0.0170(17) 0.0000(16)
C21 0.0339(18) 0.0310(18) 0.0302(18) 0.0038(14) -0.0117(14) -0.0052(14)
C22 0.0251(15) 0.0255(15) 0.0240(16) 0.0029(12) -0.0085(12) -0.0004(12)
C23 0.0225(15) 0.0280(16) 0.0266(16) 0.0053(13) -0.0024(12) -0.0067(12)
C24 0.0380(19) 0.0321(18) 0.0292(18) 0.0000(15) 0.0124(14) -0.0027(15)
C25 0.046(2) 0.0349(19) 0.0222(17) -0.0018(14) 0.0072(15) -0.0014(16)
C26 0.046(2) 0.0285(17) 0.036(2) -0.0051(15) 0.0063(16) -0.0043(16)
C27 0.048(2) 0.0291(18) 0.043(2) 0.0066(16) 0.0055(18) -0.0007(16)
C28 0.090(4) 0.034(2) 0.061(3) 0.005(2) 0.011(3) 0.005(2)
C29 0.120(5) 0.040(3) 0.068(3) 0.020(3) 0.011(3) 0.020(3)
C30 0.090(4) 0.063(3) 0.055(3) 0.028(3) -0.005(3) 0.016(3)
C31 0.057(3) 0.048(2) 0.040(2) 0.0078(19) -0.007(2) 0.004(2)
C32 0.0317(18) 0.0326(18) 0.0347(19) 0.0080(15) -0.0005(14) -0.0039(14)
N1 0.0282(14) 0.0310(15) 0.0191(13) 0.0020(11) -0.0022(10) -0.0090(11)
N2 0.0305(14) 0.0346(15) 0.0204(13) 0.0031(12) -0.0039(11) -0.0112(12)
N3 0.0264(13) 0.0310(14) 0.0192(13) 0.0012(11) -0.0014(10) -0.0084(11)
N4 0.0252(13) 0.0264(14) 0.0221(13) 0.0011(10) 0.0037(10) -0.0019(11)
N5 0.0358(16) 0.0297(15) 0.0237(14) -0.0032(11) 0.0029(11) -0.0096(12)
O1 0.0289(12) 0.0313(12) 0.0232(11) 0.0032(9) -0.0053(9) -0.0087(9)
O2 0.0270(11) 0.0309(12) 0.0213(11) -0.0012(9) 0.0016(9) -0.0052(9)
O3 0.0286(12) 0.0278(12) 0.0263(12) 0.0003(9) -0.0041(9) -0.0047(9)
Co1 0.0260(2) 0.0247(2) 0.0176(2) 0.00023(16) -0.00059(16) -0.00694(16)
C33 0.184(9) 0.288(12) 0.173(9) -0.044(8) -0.008(7) -0.018(8)
C34 0.184(9) 0.288(12) 0.173(9) -0.044(8) -0.008(7) -0.018(8)
C35 0.184(9) 0.288(12) 0.173(9) -0.044(8) -0.008(7) -0.018(8)
O4 0.179(13) 0.47(3) 0.79(5) -0.13(3) -0.12(2) 0.093(15)
C36 0.216(14) 0.38(3) 0.62(3) 0.000 -0.094(16) 0.000
C37 0.216(14) 0.38(3) 0.62(3) 0.000 -0.094(16) 0.000
O5 0.216(14) 0.38(3) 0.62(3) 0.000 -0.094(16) 0.000

loop_
_atom_type_symbol
_atom_type_description
_atom_type_scat_dispersion_real
_atom_type_scat_dispersion_imag
_atom_type_scat_source
C C 0.0033 0.0016 'International Tables Vol C Tables 4.2.6.8 and 6.1.1.4'
H H 0.0000 0.0000 'International Tables Vol C Tables 4.2.6.8 and 6.1.1.4'
N N 0.0061 0.0033 'International Tables Vol C Tables 4.2.6.8 and 6.1.1.4'
O O 0.0106 0.0060 'International Tables Vol C Tables 4.2.6.8 and 6.1.1.4'
Co Co 0.3494 0.9721 'International Tables Vol C Tables 4.2.6.8 and 6.1.1.4'

loop_
_geom_angle_atom_site_label_1
_geom_angle_atom_site_label_2
_geom_angle_atom_site_label_3
_geom_angle
_geom_angle_site_symmetry_1
_geom_angle_site_symmetry_3
_geom_angle_publ_flag
N1 C1 C2 111.2(3) . . ?
N1 C1 H1 124.4 . . ?
C2 C1 H1 124.4 . . ?
C3 C2 C1 106.3(3) . . ?
C3 C2 H2 126.9 . . ?
C1 C2 H2 126.9 . . ?
C2 C3 C4 107.6(3) . . ?
C2 C3 H3 126.2 . . ?
C4 C3 H3 126.2 . . ?
N1 C4 C5 123.3(3) . . ?
N1 C4 C3 108.3(3) . . ?
C5 C4 C3 127.5(3) . . ?
C6 C5 C4 123.6(3) . . ?
C6 C5 C10 119.1(3) . . ?
C4 C5 C10 117.0(3) . . ?
C5 C6 N2 122.2(3) . . ?
C5 C6 C7 128.9(3) . . ?
N2 C6 C7 108.0(3) . . ?
C8 C7 C6 107.1(3) . . ?
C8 C7 H7 126.4 . . ?
C6 C7 H7 126.4 . . ?
C7 C8 C9 106.6(3) . . ?
C7 C8 H8 126.7 . . ?
C9 C8 H8 126.7 . . ?
N2 C9 C8 111.7(3) . . ?
N2 C9 H9 124.1 . . ?
C8 C9 H9 124.1 . . ?
C15 C10 C11 119.0(3) . . ?
C15 C10 C5 120.6(3) . . ?
C11 C10 C5 120.4(3) . . ?
C12 C11 C10 120.6(3) . . ?
C12 C11 H11 119.7 . . ?
C10 C11 H11 119.7 . . ?
C13 C12 C11 120.2(3) . . ?
C13 C12 H12 119.9 . . ?
C11 C12 H12 119.9 . . ?
C12 C13 C14 118.8(3) . . ?
C12 C13 C16 123.2(3) . . ?
C14 C13 C16 117.8(3) . . ?
C15 C14 C13 121.5(3) . . ?
C15 C14 H14 119.3 . . ?
C13 C14 H14 119.3 . . ?
C14 C15 C10 119.8(3) . . ?
C14 C15 H15 120.1 . . ?
C10 C15 H15 120.1 . . ?
O1 C16 N3 122.0(3) . . ?
O1 C16 C13 118.6(3) . . ?
N3 C16 C13 119.4(3) . . ?
O2 C17 C18 117.7(3) . . ?
O2 C17 C22 125.2(3) . . ?
C18 C17 C22 117.2(3) . . ?
C19 C18 C17 121.8(3) . . ?
C19 C18 H18 119.1 . . ?
C17 C18 H18 119.1 . . ?
C18 C19 C20 120.9(4) . . ?
C18 C19 H19 119.5 . . ?
C20 C19 H19 119.5 . . ?
C21 C20 C19 118.7(3) . . ?
C21 C20 H20 120.7 . . ?
C19 C20 H20 120.7 . . ?
C20 C21 C22 122.1(4) . . ?
C20 C21 H21 119.0 . . ?
C22 C21 H21 119.0 . . ?
C21 C22 C17 119.3(3) . . ?
C21 C22 C23 118.2(3) . . ?
C17 C22 C23 122.5(3) . . ?
N4 C23 C22 125.5(3) . . ?
N4 C23 H23 117.3 . . ?
C22 C23 H23 117.3 . . ?
N4 C24 C25 107.4(3) . . ?
N4 C24 H24A 110.2 . . ?
C25 C24 H24A 110.2 . . ?
N4 C24 H24B 110.2 . . ?
C25 C24 H24B 110.2 . . ?
H24A C24 H24B 108.5 . . ?
N5 C25 C24 102.6(3) . . ?
N5 C25 H25A 111.2 . . ?
C24 C25 H25A 111.2 . . ?
N5 C25 H25B 111.2 . . ?
C24 C25 H25B 111.2 . . ?
H25A C25 H25B 109.2 . . ?
N5 C26 C27 124.0(3) . . ?
N5 C26 H26 118.0 . . ?
C27 C26 H26 118.0 . . ?
C28 C27 C32 120.2(4) . . ?
C28 C27 C26 120.0(4) . . ?
C32 C27 C26 119.0(3) . . ?
C29 C28 C27 121.3(5) . . ?
C29 C28 H28 119.3 . . ?
C27 C28 H28 119.3 . . ?
C28 C29 C30 118.4(4) . . ?
C28 C29 H29 120.8 . . ?
C30 C29 H29 120.8 . . ?
C31 C30 C29 122.0(5) . . ?
C31 C30 H30 119.0 . . ?
C29 C30 H30 119.0 . . ?
C30 C31 C32 120.5(4) . . ?
C30 C31 H31 119.7 . . ?
C32 C31 H31 119.7 . . ?
O3 C32 C31 119.3(4) . . ?
O3 C32 C27 123.2(3) . . ?
C31 C32 C27 117.5(4) . . ?
C1 N1 C4 106.6(3) . . ?
C1 N1 Co1 127.1(2) . . ?
C4 N1 Co1 126.2(2) . . ?
C9 N2 C6 106.4(3) . . ?
C9 N2 Co1 126.7(2) . . ?
C6 N2 Co1 125.1(2) . . ?
C16 N3 H3A 120.0 . . ?
C16 N3 H3B 120.0 . . ?
H3A N3 H3B 120.0 . . ?
C23 N4 C24 119.7(3) . . ?
C23 N4 Co1 125.7(2) . . ?
C24 N4 Co1 114.6(2) . . ?
C26 N5 C25 119.4(3) . . ?
C26 N5 Co1 126.4(3) . . ?
C25 N5 Co1 110.3(2) . . ?
C17 O2 Co1 125.0(2) . . ?
C32 O3 Co1 123.5(2) . . ?
O2 Co1 N4 95.44(11) . . ?
O2 Co1 N5 175.39(11) . . ?
N4 Co1 N5 81.91(12) . . ?
O2 Co1 N1 90.06(11) . . ?
N4 Co1 N1 88.84(12) . . ?
N5 Co1 N1 93.65(12) . . ?
O2 Co1 N2 89.95(11) . . ?
N4 Co1 N2 174.22(12) . . ?
N5 Co1 N2 92.84(12) . . ?
N1 Co1 N2 89.09(12) . . ?
O2 Co1 O3 87.61(10) . . ?
N4 Co1 O3 91.27(11) . . ?
N5 Co1 O3 88.67(11) . . ?
N1 Co1 O3 177.67(11) . . ?
N2 Co1 O3 91.02(11) . . ?
C34 C33 H33A 109.5 . . ?
C34 C33 H33B 109.5 . . ?
H33A C33 H33B 109.5 . . ?
C34 C33 H33C 109.5 . . ?
H33A C33 H33C 109.5 . . ?
H33B C33 H33C 109.5 . . ?
O4 C34 C35 106(2) . . ?
O4 C34 C33 134.1(19) . . ?
C35 C34 C33 114.4(18) . . ?
C34 C35 H35A 109.5 . . ?
C34 C35 H35B 109.5 . . ?
H35A C35 H35B 109.5 . . ?
C34 C35 H35C 109.5 . . ?
H35A C35 H35C 109.5 . . ?
H35B C35 H35C 109.5 . . ?
O5 C36 C37 123.8(11) . . ?
O5 C36 C37 123.8(11) . 3_656 ?
C37 C36 C37 112(2) . 3_656 ?
C36 C37 H37A 109.5 . . ?
C36 C37 H37B 109.5 . . ?
H37A C37 H37B 109.5 . . ?
C36 C37 H37C 109.5 . . ?
H37A C37 H37C 109.5 . . ?
H37B C37 H37C 109.5 . . ?

loop_
_geom_bond_atom_site_label_1
_geom_bond_atom_site_label_2
_geom_bond_distance
_geom_bond_site_symmetry_2
_geom_bond_publ_flag
C1 N1 1.342(4) . ?
C1 C2 1.404(5) . ?
C1 H1 0.9300 . ?
C2 C3 1.375(5) . ?
C2 H2 0.9300 . ?
C3 C4 1.410(5) . ?
C3 H3 0.9300 . ?
C4 N1 1.396(4) . ?
C4 C5 1.402(5) . ?
C5 C6 1.395(5) . ?
C5 C10 1.490(4) . ?
C6 N2 1.409(4) . ?
C6 C7 1.426(5) . ?
C7 C8 1.369(5) . ?
C7 H7 0.9300 . ?
C8 C9 1.409(5) . ?
C8 H8 0.9300 . ?
C9 N2 1.327(4) . ?
C9 H9 0.9300 . ?
C10 C15 1.393(5) . ?
C10 C11 1.396(5) . ?
C11 C12 1.396(5) . ?
C11 H11 0.9300 . ?
C12 C13 1.386(5) . ?
C12 H12 0.9300 . ?
C13 C14 1.389(4) . ?
C13 C16 1.501(4) . ?
C14 C15 1.384(5) . ?
C14 H14 0.9300 . ?
C15 H15 0.9300 . ?
C16 O1 1.240(4) . ?
C16 N3 1.321(4) . ?
C17 O2 1.311(4) . ?
C17 C18 1.409(5) . ?
C17 C22 1.421(4) . ?
C18 C19 1.369(5) . ?
C18 H18 0.9300 . ?
C19 C20 1.400(6) . ?
C19 H19 0.9300 . ?
C20 C21 1.357(5) . ?
C20 H20 0.9300 . ?
C21 C22 1.412(5) . ?
C21 H21 0.9300 . ?
C22 C23 1.440(5) . ?
C23 N4 1.274(4) . ?
C23 H23 0.9300 . ?
C24 N4 1.490(4) . ?
C24 C25 1.531(5) . ?
C24 H24A 0.9700 . ?
C24 H24B 0.9700 . ?
C25 N5 1.467(4) . ?
C25 H25A 0.9700 . ?
C25 H25B 0.9700 . ?
C26 N5 1.284(5) . ?
C26 C27 1.445(6) . ?
C26 H26 0.9300 . ?
C27 C28 1.397(6) . ?
C27 C32 1.419(5) . ?
C28 C29 1.376(7) . ?
C28 H28 0.9300 . ?
C29 C30 1.390(8) . ?
C29 H29 0.9300 . ?
C30 C31 1.375(7) . ?
C30 H30 0.9300 . ?
C31 C32 1.409(5) . ?
C31 H31 0.9300 . ?
C32 O3 1.317(4) . ?
N1 Co1 1.919(3) . ?
N2 Co1 1.922(3) . ?
N3 H3A 0.8600 . ?
N3 H3B 0.8600 . ?
N4 Co1 1.901(3) . ?
N5 Co1 1.905(3) . ?
O2 Co1 1.892(2) . ?
O3 Co1 1.927(2) . ?
C33 C34 1.44(2) . ?
C33 H33A 0.9600 . ?
C33 H33B 0.9600 . ?
C33 H33C 0.9600 . ?
C34 O4 1.20(2) . ?
C34 C35 1.402(9) . ?
C35 H35A 0.9600 . ?
C35 H35B 0.9600 . ?
C35 H35C 0.9600 . ?
C36 O5 1.275(10) . ?
C36 C37 1.491(9) . ?
C36 C37 1.491(9) 3_656 ?
C37 H37A 0.9600 . ?
C37 H37B 0.9600 . ?
C37 H37C 0.9600 . ?
